data_4030123
loop_
_publ_author_name
'Bos, Maxence'
'Riguet, Emmanuel'

_publ_section_title
;
 Synthesis of chiral \g-lactones by one-pot sequential enantioselective
 organocatalytic michael addition of boronic acids and diastereoselective
 intramolecular passerini reaction.
;
_journal_issue 22
_journal_name_full 'The Journal of organic chemistry'
_journal_page_first 10881
_journal_page_last 10889
_journal_paper_doi 10.1021/jo501908z
_journal_volume 79
_journal_year 2014
_chemical_absolute_configuration rmad
_chemical_formula_moiety 'C17 H19 N O4'
_chemical_formula_sum 'C17 H19 N O4'
_chemical_formula_weight 301.33
_chemical_name_systematic
;
 ? 
;
_space_group_crystal_system orthorhombic
_space_group_IT_number 19
_space_group_name_Hall 'P 2ac 2ab'
_space_group_name_H-M_alt 'P 21 21 21'
_symmetry_space_group_name_Hall 'P 2ac 2ab'
_symmetry_space_group_name_H-M 'P 21 21 21'
_atom_sites_solution_hydrogens geom
_atom_sites_solution_primary direct
_atom_sites_solution_secondary difmap
_audit_creation_date 2014-07-24
_audit_creation_method
;
  Olex2 1.1
  (compiled Sep 28 2011 20:36:17, GUI svn.r3906)
;
_cell_angle_alpha 90.00
_cell_angle_beta 90.00
_cell_angle_gamma 90.00
_cell_formula_units_Z 4
_cell_length_a 9.0976(18)
_cell_length_b 9.3489(19)
_cell_length_c 18.199(4)
_cell_measurement_temperature 200
_cell_volume 1547.9(6)
_computing_cell_refinement 'Bruker Enraf Nonius kappa CCD'
_computing_data_collection Collect
_computing_data_reduction EvalCCD
_computing_molecular_graphics
;
O. V. Dolomanov, L. J. Bourhis, R. J. Gildea, J. A. K. Howard and H. Puschmann,
OLEX2: a complete structure solution, refinement and analysis program.
J. Appl. Cryst. (2009). 42, 339-341.
;
_computing_publication_material
;
O. V. Dolomanov, L. J. Bourhis, R. J. Gildea, J. A. K. Howard and H. Puschmann,
OLEX2: a complete structure solution, refinement and analysis program.
J. Appl. Cryst. (2009). 42, 339-341.
;
_computing_structure_refinement
;
SHELXL, G.M. Sheldrick, Acta Cryst.
(2008). A64, 112-122
;
_computing_structure_solution 'SHELXS-97 (Sheldrick, 1990)'
_diffrn_ambient_temperature 200
_diffrn_detector 'CCD area detector'
_diffrn_detector_type KappaCCD
_diffrn_measured_fraction_theta_full 0.996
_diffrn_measured_fraction_theta_max 0.996
_diffrn_measurement_device_type 'Bruker-AXS-enraf-nonius KappaCCD'
_diffrn_measurement_method 'Phi and omega scans'
_diffrn_radiation_collimation 'Montel optic'
_diffrn_radiation_detector CCD
_diffrn_radiation_monochromator 'Multilayer mirrors'
_diffrn_radiation_probe x-ray
_diffrn_radiation_type MoK\a
_diffrn_radiation_wavelength 0.71073
_diffrn_reflns_av_R_equivalents 0.0243
_diffrn_reflns_av_unetI/netI 0.0206
_diffrn_reflns_limit_h_max 12
_diffrn_reflns_limit_h_min -12
_diffrn_reflns_limit_k_max 13
_diffrn_reflns_limit_k_min -13
_diffrn_reflns_limit_l_max 24
_diffrn_reflns_limit_l_min -25
_diffrn_reflns_number 23177
_diffrn_reflns_theta_full 30.00
_diffrn_reflns_theta_max 30.00
_diffrn_reflns_theta_min 2.24
_diffrn_source 'Incoatec ISG250'
_diffrn_source_target Mo
_diffrn_source_type 'Microfocus sealed tube'
_exptl_absorpt_coefficient_mu 0.092
_exptl_absorpt_correction_T_max 1
_exptl_absorpt_correction_T_min 0.848838
_exptl_absorpt_correction_type multi-scan
_exptl_absorpt_process_details
;
SADABS-2004/1 (Bruker,2004) was used for absorption correction.
R(int) was 0.1781 before and 0.0247 after correction.
The Ratio of minimum to maximum transmission is 0.8488.
The \l/2 correction factor is 0.0015.
;
_exptl_crystal_colour colourless
_exptl_crystal_colour_primary colourless
_exptl_crystal_density_diffrn 1.293
_exptl_crystal_density_method 'not measured'
_exptl_crystal_description prism
_exptl_crystal_F_000 640
_exptl_crystal_size_max 0.47
_exptl_crystal_size_mid 0.45
_exptl_crystal_size_min 0.26
_refine_diff_density_max 0.238
_refine_diff_density_min -0.239
_refine_diff_density_rms 0.047
_refine_ls_abs_structure_details 'Flack H D (1983), Acta Cryst. A39, 876-881'
_refine_ls_abs_structure_Flack -0.1(6)
_refine_ls_extinction_coef 0.060(3)
_refine_ls_extinction_expression Fc^*^=kFc[1+0.001xFc^2^\l^3^/sin(2\q)]^-1/4^
_refine_ls_extinction_method SHELXL
_refine_ls_goodness_of_fit_ref 1.053
_refine_ls_hydrogen_treatment constr
_refine_ls_matrix_type full
_refine_ls_number_parameters 213
_refine_ls_number_reflns 4489
_refine_ls_number_restraints 0
_refine_ls_restrained_S_all 1.053
_refine_ls_R_factor_all 0.0369
_refine_ls_R_factor_gt 0.0316
_refine_ls_shift/su_max 0.001
_refine_ls_shift/su_mean 0.000
_refine_ls_structure_factor_coef Fsqd
_refine_ls_weighting_details 'calc w=1/[\s^2^(Fo^2^)+(0.0510P)^2^+0.1424P] where P=(Fo^2^+2Fc^2^)/3'
_refine_ls_weighting_scheme calc
_refine_ls_wR_factor_gt 0.0803
_refine_ls_wR_factor_ref 0.0840
_reflns_number_gt 4110
_reflns_number_total 4489
_reflns_threshold_expression >2sigma(I)
_cod_data_source_file jo501908z_si_001.cif
_cod_data_source_block nanny
_cod_depositor_comments 'Adding full bibliography for 4030123--4030125.cif.'
_cod_original_cell_volume 1547.9(5)
_cod_database_code 4030123

loop_
_space_group_symop_id
_space_group_symop_operation_xyz
1 'x, y, z'
2 '-x+1/2, -y, z+1/2'
3 'x+1/2, -y+1/2, -z'
4 '-x, y+1/2, -z+1/2'

loop_
_atom_site_label
_atom_site_type_symbol
_atom_site_fract_x
_atom_site_fract_y
_atom_site_fract_z
_atom_site_U_iso_or_equiv
_atom_site_adp_type
_atom_site_occupancy
_atom_site_symmetry_multiplicity
_atom_site_calc_flag
_atom_site_refinement_flags
_atom_site_disorder_assembly
_atom_site_disorder_group
O1 O 0.81437(9) 0.57186(8) 0.36702(4) 0.02713(16) Uani 1 1 d . . .
O2 O 0.69879(8) 0.48598(8) 0.26607(4) 0.02440(15) Uani 1 1 d . . .
O3 O 1.12141(9) 0.72909(9) 0.36935(5) 0.03262(18) Uani 1 1 d . . .
O4 O 0.98986(9) 0.76828(11) 0.47001(4) 0.0388(2) Uani 1 1 d . . .
N1 N 0.81721(9) 0.69359(8) 0.25825(4) 0.01946(16) Uani 1 1 d . . .
C1 C 0.80841(11) 0.70007(10) 0.18086(5) 0.02104(18) Uani 1 1 d . . .
C9 C 0.77870(10) 0.57880(10) 0.30359(5) 0.02008(18) Uani 1 1 d . . .
C17 C 1.01415(11) 0.77876(11) 0.39789(5) 0.0252(2) Uani 1 1 d . B .
C14 C 0.89389(11) 0.86688(11) 0.36214(5) 0.02233(18) Uani 1 1 d . . .
H14 H 0.9313 0.9674 0.3614 0.027 Uiso 1 1 calc R B .
C2 C 0.86577(10) 0.82869(10) 0.28386(5) 0.02037(18) Uani 1 1 d . B .
C3 C 0.88556(11) 0.91621(10) 0.22564(6) 0.02318(18) Uani 1 1 d . . .
H3 H 0.9162 1.0132 0.2279 0.028 Uiso 1 1 calc R B .
C8 C 0.85257(11) 0.83817(11) 0.16014(5) 0.02261(19) Uani 1 1 d . B .
C7 C 0.76962(13) 0.59701(11) 0.12901(6) 0.0280(2) Uani 1 1 d . . .
H7 H 0.7396 0.5037 0.1432 0.034 Uiso 1 1 calc R . .
C13 C 0.53375(12) 0.40094(14) 0.36255(6) 0.0323(2) Uani 1 1 d . . .
H13A H 0.5894 0.4482 0.4018 0.048 Uiso 1 1 calc R . .
H13B H 0.4842 0.3163 0.3824 0.048 Uiso 1 1 calc R . .
H13C H 0.4603 0.4673 0.3428 0.048 Uiso 1 1 calc R . .
C6 C 0.77686(16) 0.63696(13) 0.05590(6) 0.0367(3) Uani 1 1 d . . .
H6 H 0.7501 0.5696 0.0192 0.044 Uiso 1 1 calc R . .
C5 C 0.82221(16) 0.77311(14) 0.03465(6) 0.0386(3) Uani 1 1 d . B .
H5 H 0.8268 0.7962 -0.0161 0.046 Uiso 1 1 calc R . .
C15 C 0.76972(12) 0.86501(13) 0.41907(6) 0.0293(2) Uani 1 1 d . B .
H15A H 0.7100 0.9534 0.4170 0.035 Uiso 1 1 calc R A 1
H15B H 0.7049 0.7808 0.4127 0.035 Uiso 1 1 calc R A 1
C10 C 0.63793(12) 0.35613(11) 0.30172(6) 0.0243(2) Uani 1 1 d . . .
C4 C 0.86041(13) 0.87465(12) 0.08582(6) 0.0304(2) Uani 1 1 d . . .
H4 H 0.8914 0.9673 0.0710 0.037 Uiso 1 1 calc R B .
C12 C 0.55554(15) 0.28657(15) 0.23892(7) 0.0394(3) Uani 1 1 d . . .
H12A H 0.4782 0.3513 0.2216 0.059 Uiso 1 1 calc R . .
H12B H 0.5111 0.1970 0.2559 0.059 Uiso 1 1 calc R . .
H12C H 0.6239 0.2664 0.1986 0.059 Uiso 1 1 calc R . .
C11 C 0.76290(13) 0.26152(12) 0.32770(7) 0.0332(2) Uani 1 1 d . . .
H11A H 0.8348 0.2503 0.2880 0.050 Uiso 1 1 calc R . .
H11B H 0.7241 0.1675 0.3415 0.050 Uiso 1 1 calc R . .
H11C H 0.8105 0.3056 0.3704 0.050 Uiso 1 1 calc R . .
C16B C 0.8496(15) 0.8076(19) 0.4914(7) 0.040(2) Uani 0.34(2) 1 d P B 2
H16A H 0.8538 0.8835 0.5293 0.048 Uiso 0.34(2) 1 calc PR B 2
H16B H 0.7961 0.7244 0.5119 0.048 Uiso 0.34(2) 1 calc PR B 2
C16A C 0.8564(8) 0.8561(9) 0.4887(4) 0.0404(10) Uani 0.66(2) 1 d P B 1
H16C H 0.7982 0.8093 0.5279 0.049 Uiso 0.66(2) 1 calc PR B 1
H16D H 0.8853 0.9527 0.5057 0.049 Uiso 0.66(2) 1 calc PR B 1

loop_
_atom_site_aniso_label
_atom_site_aniso_U_11
_atom_site_aniso_U_22
_atom_site_aniso_U_33
_atom_site_aniso_U_23
_atom_site_aniso_U_13
_atom_site_aniso_U_12
O1 0.0338(4) 0.0252(4) 0.0225(3) 0.0037(3) -0.0045(3) -0.0057(3)
O2 0.0288(4) 0.0215(3) 0.0229(3) 0.0014(3) -0.0024(3) -0.0068(3)
O3 0.0254(4) 0.0372(4) 0.0353(4) -0.0009(3) -0.0009(3) 0.0038(3)
O4 0.0345(4) 0.0595(6) 0.0224(4) 0.0040(4) -0.0030(3) 0.0018(4)
N1 0.0222(4) 0.0174(4) 0.0188(3) 0.0008(3) 0.0001(3) -0.0009(3)
C1 0.0216(4) 0.0224(4) 0.0191(4) 0.0011(3) 0.0012(3) 0.0041(3)
C9 0.0196(4) 0.0176(4) 0.0230(4) 0.0007(3) 0.0006(3) -0.0005(3)
C17 0.0260(5) 0.0261(5) 0.0236(4) -0.0005(3) -0.0031(4) -0.0043(4)
C14 0.0242(4) 0.0200(4) 0.0227(4) -0.0018(3) 0.0010(3) -0.0018(3)
C2 0.0191(4) 0.0190(4) 0.0229(4) -0.0005(3) 0.0006(3) 0.0000(3)
C3 0.0233(4) 0.0196(4) 0.0266(4) 0.0016(4) 0.0009(4) -0.0006(3)
C8 0.0223(4) 0.0230(4) 0.0224(4) 0.0028(3) 0.0013(3) 0.0025(4)
C7 0.0378(5) 0.0229(4) 0.0234(4) -0.0021(4) 0.0011(4) 0.0010(4)
C13 0.0265(5) 0.0361(6) 0.0343(5) 0.0013(5) 0.0075(4) -0.0028(4)
C6 0.0552(8) 0.0330(6) 0.0220(5) -0.0047(4) 0.0003(5) 0.0010(5)
C5 0.0573(8) 0.0381(6) 0.0205(4) 0.0029(4) 0.0025(5) 0.0026(6)
C15 0.0286(5) 0.0332(5) 0.0261(5) -0.0043(4) 0.0045(4) 0.0032(4)
C10 0.0244(5) 0.0207(4) 0.0277(4) 0.0021(4) 0.0016(3) -0.0064(4)
C4 0.0390(6) 0.0279(5) 0.0245(4) 0.0063(4) 0.0024(4) 0.0010(4)
C12 0.0418(6) 0.0394(6) 0.0370(6) -0.0054(5) -0.0020(5) -0.0202(5)
C11 0.0322(5) 0.0231(5) 0.0443(6) 0.0065(4) 0.0053(5) 0.0005(4)
C16B 0.036(3) 0.059(6) 0.025(2) 0.005(4) 0.0060(17) 0.008(4)
C16A 0.0410(15) 0.057(3) 0.0232(11) -0.001(2) 0.0055(9) 0.006(2)

loop_
_atom_type_symbol
_atom_type_description
_atom_type_scat_dispersion_real
_atom_type_scat_dispersion_imag
_atom_type_scat_source
C C 0.0033 0.0016 'International Tables Vol C Tables 4.2.6.8 and 6.1.1.4'
H H 0.0000 0.0000 'International Tables Vol C Tables 4.2.6.8 and 6.1.1.4'
N N 0.0061 0.0033 'International Tables Vol C Tables 4.2.6.8 and 6.1.1.4'
O O 0.0106 0.0060 'International Tables Vol C Tables 4.2.6.8 and 6.1.1.4'

loop_
_geom_angle_atom_site_label_1
_geom_angle_atom_site_label_2
_geom_angle_atom_site_label_3
_geom_angle
C9 O2 C10 121.10(7)
C17 O4 C16B 114.2(5)
C17 O4 C16A 108.4(3)
C16B O4 C16A 17.7(5)
C1 N1 C2 107.91(8)
C9 N1 C1 127.40(8)
C9 N1 C2 124.62(8)
C8 C1 N1 106.93(8)
C7 C1 N1 131.29(9)
C7 C1 C8 121.76(9)
O1 C9 O2 127.56(9)
O1 C9 N1 122.76(9)
O2 C9 N1 109.68(8)
O3 C17 O4 122.17(10)
O3 C17 C14 127.71(9)
O4 C17 C14 110.03(9)
C17 C14 H14 105.7
C17 C14 C15 103.62(8)
C2 C14 C17 113.81(8)
C2 C14 H14 105.7
C2 C14 C15 121.11(9)
C15 C14 H14 105.7
N1 C2 C14 125.55(8)
C3 C2 N1 108.88(8)
C3 C2 C14 125.56(9)
C2 C3 H3 125.8
C2 C3 C8 108.48(9)
C8 C3 H3 125.8
C1 C8 C3 107.78(8)
C4 C8 C1 119.96(9)
C4 C8 C3 132.24(10)
C1 C7 H7 121.6
C6 C7 C1 116.89(10)
C6 C7 H7 121.6
H13A C13 H13B 109.5
H13A C13 H13C 109.5
H13B C13 H13C 109.5
C10 C13 H13A 109.5
C10 C13 H13B 109.5
C10 C13 H13C 109.5
C7 C6 H6 119.1
C7 C6 C5 121.86(11)
C5 C6 H6 119.1
C6 C5 H5 119.4
C4 C5 C6 121.20(10)
C4 C5 H5 119.4
C14 C15 H15A 111.6
C14 C15 H15B 111.6
C14 C15 C16B 103.0(5)
H15A C15 H15B 109.4
C16B C15 H15A 124.2
C16B C15 H15B 95.7
C16A C15 C14 100.7(3)
C16A C15 H15A 111.6
C16A C15 H15B 111.6
C16A C15 C16B 16.7(5)
O2 C10 C13 109.05(9)
O2 C10 C12 101.90(8)
O2 C10 C11 109.51(8)
C12 C10 C13 111.13(10)
C12 C10 C11 110.86(10)
C11 C10 C13 113.72(9)
C8 C4 H4 120.8
C5 C4 C8 118.33(10)
C5 C4 H4 120.8
C10 C12 H12A 109.5
C10 C12 H12B 109.5
C10 C12 H12C 109.5
H12A C12 H12B 109.5
H12A C12 H12C 109.5
H12B C12 H12C 109.5
C10 C11 H11A 109.5
C10 C11 H11B 109.5
C10 C11 H11C 109.5
H11A C11 H11B 109.5
H11A C11 H11C 109.5
H11B C11 H11C 109.5
O4 C16B C15 106.1(7)
O4 C16B H16A 110.5
O4 C16B H16B 110.5
C15 C16B H16A 110.5
C15 C16B H16B 110.5
H16A C16B H16B 108.7
O4 C16A H16C 110.7
O4 C16A H16D 110.7
C15 C16A O4 105.3(4)
C15 C16A H16C 110.7
C15 C16A H16D 110.7
H16C C16A H16D 108.8

loop_
_geom_bond_atom_site_label_1
_geom_bond_atom_site_label_2
_geom_bond_distance
O1 C9 1.2009(12)
O2 C9 1.3220(11)
O2 C10 1.4836(12)
O3 C17 1.1990(14)
O4 C17 1.3345(12)
O4 C16B 1.384(13)
O4 C16A 1.505(7)
N1 C1 1.4120(12)
N1 C9 1.3983(12)
N1 C2 1.4169(12)
C1 C8 1.4038(14)
C1 C7 1.3940(14)
C17 C14 1.5163(15)
C14 H14 1.0000
C14 C2 1.4908(14)
C14 C15 1.5330(15)
C2 C3 1.3506(14)
C3 H3 0.9500
C3 C8 1.4295(14)
C8 C4 1.3967(14)
C7 H7 0.9500
C7 C6 1.3835(15)
C13 H13A 0.9800
C13 H13B 0.9800
C13 H13C 0.9800
C13 C10 1.5163(15)
C6 H6 0.9500
C6 C5 1.3928(18)
C5 H5 0.9500
C5 C4 1.3745(17)
C15 H15A 0.9900
C15 H15B 0.9900
C15 C16B 1.597(13)
C15 C16A 1.495(7)
C10 C12 1.5136(16)
C10 C11 1.5161(16)
C4 H4 0.9500
C12 H12A 0.9800
C12 H12B 0.9800
C12 H12C 0.9800
C11 H11A 0.9800
C11 H11B 0.9800
C11 H11C 0.9800
C16B H16A 0.9900
C16B H16B 0.9900
C16A H16C 0.9900
C16A H16D 0.9900
